data_2215536
loop_
_publ_author_name
'Guo, Hao'
'Zabawa, Mark'
'Woo, Joyce'
'Zheng, Chong'
'Yao, Qingwei'

_publ_section_title
;
 (<i>Z</i>)-\a-5-Bromo-<i>N</i>-<i>tert</i>-butyl-2-methoxyphenylnitrone
;
_journal_coeditor_code HK2299
_journal_issue 10
_journal_name_full 'Acta Crystallographica Section E'
_journal_page_first o3943
_journal_page_last o3943
_journal_paper_doi 10.1107/S1600536807035568
_journal_volume 63
_journal_year 2007
_chemical_formula_iupac 'C12 H16 Br N O2'
_chemical_formula_moiety 'C12 H16 Br N O2'
_chemical_formula_sum 'C12 H16 Br N O2'
_chemical_formula_weight 286.17
_chemical_melting_point .372E-305
_chemical_name_systematic
;
(<i>Z</i>)-\a-5-Bromo-<i>N</i>-<i>tert</i>-butyl-2-methoxyphenylnitrone
;
_space_group_IT_number 14
_symmetry_cell_setting monoclinic
_symmetry_space_group_name_Hall '-P 2ybc'
_symmetry_space_group_name_H-M 'P 1 21/c 1'
_atom_sites_solution_hydrogens geom
_atom_sites_solution_primary direct
_atom_sites_solution_secondary difmap
_cell_angle_alpha 90.00
_cell_angle_beta 98.426(2)
_cell_angle_gamma 90.00
_cell_formula_units_Z 4
_cell_length_a 10.7519(11)
_cell_length_b 10.0159(10)
_cell_length_c 11.8287(12)
_cell_measurement_reflns_used 637
_cell_measurement_temperature 298(2)
_cell_measurement_theta_max 14
_cell_measurement_theta_min -14
_cell_volume 1260.1(2)
_computing_cell_refinement 'SAINT (Bruker, 1999)'
_computing_data_collection 'SMART (Bruker, 1999)'
_computing_data_reduction SAINT
_computing_molecular_graphics 'SHELXTL (Sheldrick, 1997)'
_computing_publication_material SHELXTL
_computing_structure_refinement 'SHELXL97 (Sheldrick, 1997)'
_computing_structure_solution 'SHELXS97 (Sheldrick, 1997)'
_diffrn_ambient_temperature 293(2)
_diffrn_detector_area_resol_mean 0
_diffrn_measured_fraction_theta_full 1.000
_diffrn_measured_fraction_theta_max 1.000
_diffrn_measurement_device_type 'Siemens SMART CCD PLATFORM diffractometer'
_diffrn_measurement_method '\w scans'
_diffrn_radiation_monochromator graphite
_diffrn_radiation_source 'fine-focus sealed tube'
_diffrn_radiation_type MoK\a
_diffrn_radiation_wavelength 0.71073
_diffrn_reflns_av_R_equivalents 0.0176
_diffrn_reflns_av_sigmaI/netI 0.0138
_diffrn_reflns_limit_h_max 12
_diffrn_reflns_limit_h_min -12
_diffrn_reflns_limit_k_max 11
_diffrn_reflns_limit_k_min -11
_diffrn_reflns_limit_l_max 13
_diffrn_reflns_limit_l_min -14
_diffrn_reflns_number 9284
_diffrn_reflns_theta_full 25.00
_diffrn_reflns_theta_max 25.00
_diffrn_reflns_theta_min 1.91
_diffrn_standards_decay_% 0
_diffrn_standards_interval_count 0
_diffrn_standards_interval_time 0
_diffrn_standards_number 0
_exptl_absorpt_coefficient_mu 3.248
_exptl_absorpt_correction_T_max 0.8802
_exptl_absorpt_correction_T_min 0.5998
_exptl_absorpt_correction_type multi-scan
_exptl_absorpt_process_details '(SADABS; Sheldrick, 2000)'
_exptl_crystal_colour colorless
_exptl_crystal_density_diffrn 1.508
_exptl_crystal_density_method 'not measured'
_exptl_crystal_description plate
_exptl_crystal_F_000 584
_exptl_crystal_size_max 0.6
_exptl_crystal_size_mid 0.1
_exptl_crystal_size_min 0.04
_refine_diff_density_max 0.542
_refine_diff_density_min -0.547
_refine_ls_extinction_coef 0.0048(9)
_refine_ls_extinction_expression Fc^*^=kFc[1+0.001xFc^2^\l^3^/sin(2\q)]^-1/4^
_refine_ls_extinction_method SHELXL
_refine_ls_goodness_of_fit_ref 1.003
_refine_ls_hydrogen_treatment constr
_refine_ls_matrix_type full
_refine_ls_number_parameters 150
_refine_ls_number_reflns 2221
_refine_ls_number_restraints 0
_refine_ls_restrained_S_all 1.003
_refine_ls_R_factor_all 0.0326
_refine_ls_R_factor_gt 0.0277
_refine_ls_shift/su_max 0.001
_refine_ls_shift/su_mean 0.000
_refine_ls_structure_factor_coef Fsqd
_refine_ls_weighting_details 'calc w=1/[\s^2^(Fo^2^)+(0.0461P)^2^+0.6983P] where P=(Fo^2^+2Fc^2^)/3'
_refine_ls_weighting_scheme calc
_refine_ls_wR_factor_gt 0.0773
_refine_ls_wR_factor_ref 0.0808
_reflns_number_gt 1950
_reflns_number_total 2221
_reflns_threshold_expression I>2\s(I)
_cod_data_source_file hk2299.cif
_cod_data_source_block I
_cod_original_sg_symbol_H-M 'P 21/c'
_cod_database_code 2215536
_cod_database_fobs_code 2215536

loop_
_symmetry_equiv_pos_as_xyz
'x, y, z'
'-x, y+1/2, -z+1/2'
'-x, -y, -z'
'x, -y-1/2, z-1/2'

loop_
_atom_site_type_symbol
_atom_site_label
_atom_site_fract_x
_atom_site_fract_y
_atom_site_fract_z
_atom_site_U_iso_or_equiv
_atom_site_adp_type
_atom_site_calc_flag
_atom_site_refinement_flags
_atom_site_occupancy
Br Br1 0.63640(2) 1.08818(3) 0.11983(3) 0.06566(15) Uani d . 1
O O1 0.27617(18) 1.07684(18) 0.46435(16) 0.0588(5) Uani d . 1
O O2 0.20183(18) 0.8842(2) 0.08330(15) 0.0592(5) Uani d . 1
N N1 0.16209(17) 0.87311(19) 0.18066(16) 0.0397(4) Uani d . 1
C C1 0.5214(2) 1.0907(2) 0.2277(2) 0.0501(6) Uani d . 1
C C2 0.5503(3) 1.1622(3) 0.3274(3) 0.0592(7) Uani d . 1
H H2 0.6241 1.2118 0.3409 0.071 Uiso calc R 1
C C3 0.4689(3) 1.1596(3) 0.4070(3) 0.0597(7) Uani d . 1
H H3 0.4877 1.2085 0.4742 0.072 Uiso calc R 1
C C4 0.3592(2) 1.0853(2) 0.3883(2) 0.0484(6) Uani d . 1
C C5 0.3288(2) 1.0120(2) 0.2859(2) 0.0421(5) Uani d . 1
C C6 0.4117(2) 1.0173(2) 0.2052(2) 0.0455(5) Uani d . 1
H H6 0.3929 0.9715 0.1364 0.055 Uiso calc R 1
C C7 0.3052(3) 1.1467(3) 0.5702(2) 0.0667(8) Uani d . 1
H H71 0.3852 1.1173 0.6090 0.100 Uiso calc R 1
H H72 0.2414 1.1290 0.6172 0.100 Uiso calc R 1
H H73 0.3085 1.2409 0.5557 0.100 Uiso calc R 1
C C8 0.2159(2) 0.9307(2) 0.2740(2) 0.0420(5) Uani d . 1
H H8 0.1783 0.9185 0.3392 0.050 Uiso calc R 1
C C9 0.0438(2) 0.7883(2) 0.17651(19) 0.0413(5) Uani d . 1
C C10 0.0712(3) 0.6562(3) 0.1223(2) 0.0539(6) Uani d . 1
H H101 0.1031 0.6726 0.0519 0.081 Uiso calc R 1
H H102 -0.0048 0.6048 0.1072 0.081 Uiso calc R 1
H H103 0.1326 0.6076 0.1734 0.081 Uiso calc R 1
C C11 -0.0599(2) 0.8639(3) 0.1020(3) 0.0603(7) Uani d . 1
H H111 -0.0713 0.9495 0.1356 0.090 Uiso calc R 1
H H112 -0.1368 0.8140 0.0962 0.090 Uiso calc R 1
H H113 -0.0371 0.8760 0.0272 0.090 Uiso calc R 1
C C12 0.0096(3) 0.7633(3) 0.2947(2) 0.0548(6) Uani d . 1
H H121 0.0803 0.7249 0.3427 0.082 Uiso calc R 1
H H122 -0.0604 0.7029 0.2891 0.082 Uiso calc R 1
H H123 -0.0127 0.8462 0.3271 0.082 Uiso calc R 1

loop_
_atom_site_aniso_label
_atom_site_aniso_U_11
_atom_site_aniso_U_22
_atom_site_aniso_U_33
_atom_site_aniso_U_12
_atom_site_aniso_U_13
_atom_site_aniso_U_23
Br1 0.03918(18) 0.0856(3) 0.0715(2) -0.01188(13) 0.00567(13) 0.01389(14)
O1 0.0474(11) 0.0666(12) 0.0622(11) -0.0067(8) 0.0068(9) -0.0208(9)
O2 0.0464(10) 0.0871(13) 0.0445(10) -0.0183(9) 0.0076(8) 0.0022(9)
N1 0.0325(10) 0.0430(10) 0.0430(10) -0.0023(8) 0.0036(8) 0.0011(8)
C1 0.0358(13) 0.0470(14) 0.0656(16) -0.0030(10) 0.0013(11) 0.0114(11)
C2 0.0394(14) 0.0499(15) 0.085(2) -0.0124(11) -0.0010(13) -0.0011(14)
C3 0.0487(15) 0.0535(15) 0.0732(18) -0.0087(12) -0.0039(13) -0.0147(13)
C4 0.0385(14) 0.0432(13) 0.0612(15) 0.0008(10) 0.0001(11) -0.0041(11)
C5 0.0350(12) 0.0372(11) 0.0522(13) 0.0003(9) -0.0001(10) 0.0014(10)
C6 0.0374(12) 0.0436(12) 0.0531(13) -0.0015(10) -0.0013(10) 0.0045(10)
C7 0.0638(19) 0.0736(18) 0.0598(17) 0.0012(15) -0.0007(14) -0.0184(15)
C8 0.0354(12) 0.0420(12) 0.0482(13) -0.0031(9) 0.0050(10) -0.0026(10)
C9 0.0336(11) 0.0404(12) 0.0492(12) -0.0059(9) 0.0038(9) -0.0009(10)
C10 0.0563(16) 0.0473(14) 0.0578(15) -0.0035(12) 0.0067(12) -0.0081(12)
C11 0.0372(14) 0.0570(15) 0.0822(19) -0.0030(12) -0.0064(13) 0.0019(14)
C12 0.0503(15) 0.0586(15) 0.0585(15) -0.0161(12) 0.0182(12) -0.0092(12)

loop_
_atom_type_symbol
_atom_type_description
_atom_type_scat_dispersion_real
_atom_type_scat_dispersion_imag
_atom_type_scat_source
C C 0.0033 0.0016 'International Tables Vol C Tables 4.2.6.8 and 6.1.1.4'
H H 0.0000 0.0000 'International Tables Vol C Tables 4.2.6.8 and 6.1.1.4'
N N 0.0061 0.0033 'International Tables Vol C Tables 4.2.6.8 and 6.1.1.4'
O O 0.0106 0.0060 'International Tables Vol C Tables 4.2.6.8 and 6.1.1.4'
Br Br -0.2901 2.4595 'International Tables Vol C Tables 4.2.6.8 and 6.1.1.4'

loop_
_geom_angle_atom_site_label_1
_geom_angle_atom_site_label_2
_geom_angle_atom_site_label_3
_geom_angle
C4 O1 C7 118.0(2)
O2 N1 C8 123.66(19)
O2 N1 C9 113.76(17)
C8 N1 C9 122.57(19)
C2 C1 C6 121.4(3)
C2 C1 Br1 119.61(19)
C6 C1 Br1 118.9(2)
C1 C2 C3 119.3(2)
C1 C2 H2 120.3
C3 C2 H2 120.3
C2 C3 C4 120.9(3)
C2 C3 H3 119.6
C4 C3 H3 119.6
O1 C4 C3 123.7(2)
O1 C4 C5 116.3(2)
C3 C4 C5 120.0(2)
C6 C5 C4 118.4(2)
C6 C5 C8 124.2(2)
C4 C5 C8 117.4(2)
C1 C6 C5 120.0(2)
C1 C6 H6 120.0
C5 C6 H6 120.0
O1 C7 H71 109.5
O1 C7 H72 109.5
H71 C7 H72 109.5
O1 C7 H73 109.5
H71 C7 H73 109.5
H72 C7 H73 109.5
N1 C8 C5 126.3(2)
N1 C8 H8 116.9
C5 C8 H8 116.9
C12 C9 C10 109.5(2)
C12 C9 C11 111.1(2)
C10 C9 C11 111.2(2)
C12 C9 N1 112.07(18)
C10 C9 N1 106.65(19)
C11 C9 N1 106.18(18)
C9 C10 H101 109.5
C9 C10 H102 109.5
H101 C10 H102 109.5
C9 C10 H103 109.5
H101 C10 H103 109.5
H102 C10 H103 109.5
C9 C11 H111 109.5
C9 C11 H112 109.5
H111 C11 H112 109.5
C9 C11 H113 109.5
H111 C11 H113 109.5
H112 C11 H113 109.5
C9 C12 H121 109.5
C9 C12 H122 109.5
H121 C12 H122 109.5
C9 C12 H123 109.5
H121 C12 H123 109.5
H122 C12 H123 109.5

loop_
_geom_bond_atom_site_label_1
_geom_bond_atom_site_label_2
_geom_bond_distance
Br1 C1 1.903(3)
O1 C4 1.360(3)
O1 C7 1.429(3)
O2 N1 1.290(3)
N1 C8 1.304(3)
N1 C9 1.525(3)
C1 C2 1.376(4)
C1 C6 1.382(3)
C2 C3 1.377(4)
C2 H2 0.9300
C3 C4 1.384(4)
C3 H3 0.9300
C4 C5 1.413(3)
C5 C6 1.399(3)
C5 C8 1.452(3)
C6 H6 0.9300
C7 H71 0.9600
C7 H72 0.9600
C7 H73 0.9600
C8 H8 0.9300
C9 C12 1.517(3)
C9 C10 1.518(3)
C9 C11 1.518(3)
C10 H101 0.9600
C10 H102 0.9600
C10 H103 0.9600
C11 H111 0.9600
C11 H112 0.9600
C11 H113 0.9600
C12 H121 0.9600
C12 H122 0.9600
C12 H123 0.9600

loop_
_cod_related_entry_id
_cod_related_entry_database
_cod_related_entry_code
1 ChemSpider 21123345
